data_4348154
loop_
_publ_author_name
'Larsen, Christopher B.'
'van der Salm, Holly'
'Shillito, Georgina E.'
'Lucas, Nigel T.'
'Gordon, Keith C.'

_publ_section_title
;
 Tuning the Rainbow: Systematic Modulation of Donor-Acceptor Systems
 through Donor Substituents and Solvent.
;
_journal_issue 17
_journal_name_full 'Inorganic chemistry'
_journal_page_first 8446
_journal_page_last 8458
_journal_paper_doi 10.1021/acs.inorgchem.6b01039
_journal_volume 55
_journal_year 2016
_chemical_formula_moiety 'C38 H27 N5 02, C H Cl3'
_chemical_formula_sum 'C39 H28 Cl3 N5 O2'
_chemical_formula_weight 705.01
_chemical_name_systematic
; 
11-(4-(4-dimethoxyphenyl)aminophenyl)dipyrido[3,2-a:2',3'-c]phenazine 
;
_space_group_IT_number 2
_space_group_name_Hall '-P 1'
_space_group_name_H-M_alt 'P -1'
_symmetry_cell_setting triclinic
_symmetry_Int_Tables_number 2
_symmetry_space_group_name_Hall '-P 1'
_symmetry_space_group_name_H-M 'P -1'
_atom_sites_solution_hydrogens geom
_atom_sites_solution_primary direct
_atom_sites_solution_secondary difmap
_audit_block_code cbl1501_dppz-A27
_audit_creation_method SHELXL-97
_cell_angle_alpha 92.437(2)
_cell_angle_beta 96.088(2)
_cell_angle_gamma 100.467(2)
_cell_formula_units_Z 2
_cell_length_a 5.99040(10)
_cell_length_b 10.3974(3)
_cell_length_c 27.3036(6)
_cell_measurement_reflns_used 11919
_cell_measurement_temperature 100.01(10)
_cell_measurement_theta_max 74.0970
_cell_measurement_theta_min 3.2570
_cell_volume 1659.54(7)
_computing_cell_refinement 'CrysAlisPro (Agilent, V 1.171.37.33)'
_computing_data_collection 'CrysAlisPro (Agilent, V 1.171.37.33)'
_computing_data_reduction 'CrysAlisPro (Agilent, V 1.171.37.33)'
_computing_molecular_graphics 'Mercury (CCDC, 2013)'
_computing_publication_material 'enCIFer (CCDC, 2011)'
_computing_structure_refinement 'SHELXL-97 (Sheldrick, 1997)'
_computing_structure_solution 'SHELXS-97 (Sheldrick, 1990)'
_diffrn_ambient_temperature 100(1)
_diffrn_crystal_treatment
; 
Crystal was attached with Paratone N oil to a 0.3 mm CryoLoop supported 
in a copper mounting pin, then quenched in a cold nitrogen gas from a gas
stream from an Oxford Cryosystems Cryostream.
;
_diffrn_detector_area_resol_mean 5.1725
_diffrn_measured_fraction_theta_full 0.998
_diffrn_measured_fraction_theta_max 0.969
_diffrn_measurement_device_type 'SuperNova, Dual, Cu at zero, Atlas'
_diffrn_measurement_method '\w scans'
_diffrn_radiation_monochromator mirror
_diffrn_radiation_source 'fine-focus sealed tube'
_diffrn_radiation_type CuK\a
_diffrn_radiation_wavelength 1.54184
_diffrn_reflns_av_R_equivalents 0.0460
_diffrn_reflns_av_sigmaI/netI 0.0358
_diffrn_reflns_limit_h_max 7
_diffrn_reflns_limit_h_min -5
_diffrn_reflns_limit_k_max 12
_diffrn_reflns_limit_k_min -12
_diffrn_reflns_limit_l_max 32
_diffrn_reflns_limit_l_min -33
_diffrn_reflns_number 18128
_diffrn_reflns_theta_full 67.00
_diffrn_reflns_theta_max 74.23
_diffrn_reflns_theta_min 4.33
_diffrn_standards_interval_count 0
_diffrn_standards_interval_time 0
_diffrn_standards_number 0
_exptl_absorpt_coefficient_mu 2.858
_exptl_absorpt_correction_T_max 1.00000
_exptl_absorpt_correction_T_min 0.48115
_exptl_absorpt_correction_type multi-scan
_exptl_absorpt_process_details
;
CrysAlisPro, Agilent Technologies,
Version 1.171.37.33 (release 27-03-2014 CrysAlis171 .NET)
(compiled Mar 27 2014,17:12:48)
Empirical absorption correction using spherical harmonics,
 implemented in SCALE3 ABSPACK scaling algorithm.
Empirical absorption correction using spherical harmonics,
 implemented in SCALE3 ABSPACK scaling algorithm.
;
_exptl_crystal_colour orange
_exptl_crystal_density_diffrn 1.411
_exptl_crystal_density_method 'not measured'
_exptl_crystal_description plate
_exptl_crystal_F_000 728
_exptl_crystal_preparation
;
Crystals were grown by diffusion of hexane into a CHCl3 solution
;
_exptl_crystal_size_max 0.62
_exptl_crystal_size_mid 0.11
_exptl_crystal_size_min 0.03
_refine_diff_density_max 0.431
_refine_diff_density_min -0.400
_refine_diff_density_rms 0.068
_refine_ls_extinction_method none
_refine_ls_goodness_of_fit_ref 1.045
_refine_ls_hydrogen_treatment constr
_refine_ls_matrix_type full
_refine_ls_number_parameters 444
_refine_ls_number_reflns 6559
_refine_ls_number_restraints 0
_refine_ls_restrained_S_all 1.045
_refine_ls_R_factor_all 0.0491
_refine_ls_R_factor_gt 0.0455
_refine_ls_shift/su_max 0.005
_refine_ls_shift/su_mean 0.001
_refine_ls_structure_factor_coef Fsqd
_refine_ls_weighting_details 'calc w=1/[\s^2^(Fo^2^)+(0.0837P)^2^+0.4981P] where P=(Fo^2^+2Fc^2^)/3'
_refine_ls_weighting_scheme calc
_refine_ls_wR_factor_gt 0.1265
_refine_ls_wR_factor_ref 0.1311
_reflns_number_gt 5932
_reflns_number_total 6559
_reflns_threshold_expression >2sigma(I)
_cod_data_source_file ic6b01039_si_002.cif
_cod_data_source_block 1
_cod_database_code 4348154

loop_
_symmetry_equiv_pos_as_xyz
'x, y, z'
'-x, -y, -z'

loop_
_atom_site_label
_atom_site_type_symbol
_atom_site_fract_x
_atom_site_fract_y
_atom_site_fract_z
_atom_site_U_iso_or_equiv
_atom_site_adp_type
_atom_site_occupancy
_atom_site_symmetry_multiplicity
_atom_site_calc_flag
_atom_site_refinement_flags
O1 O -0.1584(2) 1.01285(12) 0.42038(5) 0.0259(3) Uani 1 1 d .
N1 N 1.2439(2) 0.74904(14) -0.11609(5) 0.0182(3) Uani 1 1 d .
C1 C 1.3573(3) 0.61234(16) -0.03399(6) 0.0185(3) Uani 1 1 d .
H1 H 1.3961 0.5657 -0.0061 0.022 Uiso 1 1 calc R
O2 O 0.5270(2) 0.28037(12) 0.47784(4) 0.0238(3) Uani 1 1 d .
N2 N 0.9291(2) 0.90962(14) -0.11487(5) 0.0176(3) Uani 1 1 d .
C2 C 1.4619(3) 0.60203(17) -0.07617(6) 0.0200(3) Uani 1 1 d .
H2 H 1.5737 0.5484 -0.0780 0.024 Uiso 1 1 calc R
N3 N 0.7851(2) 0.79058(13) 0.04919(5) 0.0156(3) Uani 1 1 d .
C3 C 1.3992(3) 0.67241(17) -0.11613(6) 0.0197(3) Uani 1 1 d .
H3 H 1.4719 0.6652 -0.1451 0.024 Uiso 1 1 calc R
N4 N 1.1406(2) 0.64331(13) 0.05107(5) 0.0164(3) Uani 1 1 d .
C4 C 0.7726(3) 0.98542(16) -0.11453(6) 0.0193(3) Uani 1 1 d .
H4 H 0.7428 1.0316 -0.1431 0.023 Uiso 1 1 calc R
N5 N 0.2983(2) 0.63924(14) 0.34363(5) 0.0193(3) Uani 1 1 d .
C5 C 0.6489(3) 1.00125(16) -0.07463(6) 0.0201(3) Uani 1 1 d .
H5 H 0.5381 1.0562 -0.0761 0.024 Uiso 1 1 calc R
C6 C 0.6931(3) 0.93462(16) -0.03327(6) 0.0185(3) Uani 1 1 d .
H6 H 0.6133 0.9436 -0.0054 0.022 Uiso 1 1 calc R
C7 C 0.8553(3) 0.85393(15) -0.03241(6) 0.0159(3) Uani 1 1 d .
C8 C 0.9702(3) 0.84396(15) -0.07425(6) 0.0156(3) Uani 1 1 d .
C9 C 1.1413(3) 0.75884(15) -0.07473(6) 0.0155(3) Uani 1 1 d .
C10 C 1.1934(3) 0.69204(15) -0.03256(6) 0.0156(3) Uani 1 1 d .
C11 C 1.0785(3) 0.70475(15) 0.01159(6) 0.0153(3) Uani 1 1 d .
C12 C 0.9046(3) 0.78164(15) 0.01115(6) 0.0150(3) Uani 1 1 d .
C13 C 0.8427(3) 0.72602(15) 0.08945(6) 0.0153(3) Uani 1 1 d .
C14 C 1.0254(3) 0.65460(15) 0.09064(6) 0.0161(3) Uani 1 1 d .
C15 C 1.0853(3) 0.59316(16) 0.13424(6) 0.0191(3) Uani 1 1 d .
H15 H 1.2107 0.5486 0.1361 0.023 Uiso 1 1 calc R
C16 C 0.9630(3) 0.59797(16) 0.17345(6) 0.0185(3) Uani 1 1 d .
H16 H 1.0061 0.5571 0.2025 0.022 Uiso 1 1 calc R
C17 C 0.7714(3) 0.66299(15) 0.17194(6) 0.0169(3) Uani 1 1 d .
C18 C 0.7168(3) 0.72742(16) 0.13052(6) 0.0170(3) Uani 1 1 d .
H18 H 0.5931 0.7733 0.1295 0.020 Uiso 1 1 calc R
C19 C 0.6389(3) 0.65760(16) 0.21477(6) 0.0167(3) Uani 1 1 d .
C20 C 0.5357(3) 0.76108(16) 0.22981(6) 0.0173(3) Uani 1 1 d .
H20 H 0.5444 0.8362 0.2110 0.021 Uiso 1 1 calc R
C21 C 0.4212(3) 0.75683(16) 0.27145(6) 0.0173(3) Uani 1 1 d .
H21 H 0.3552 0.8293 0.2808 0.021 Uiso 1 1 calc R
C22 C 0.4013(3) 0.64691(16) 0.30000(6) 0.0170(3) Uani 1 1 d .
C23 C 0.4979(3) 0.54075(16) 0.28386(6) 0.0190(3) Uani 1 1 d .
H23 H 0.4821 0.4635 0.3016 0.023 Uiso 1 1 calc R
C24 C 0.6148(3) 0.54712(16) 0.24289(6) 0.0189(3) Uani 1 1 d .
H24 H 0.6807 0.4747 0.2334 0.023 Uiso 1 1 calc R
C25 C 0.1753(3) 0.73362(16) 0.36129(6) 0.0175(3) Uani 1 1 d .
C26 C 0.0209(3) 0.78658(16) 0.33062(6) 0.0186(3) Uani 1 1 d .
H26 H -0.0074 0.7586 0.2966 0.022 Uiso 1 1 calc R
C27 C -0.0938(3) 0.88045(16) 0.34893(6) 0.0193(3) Uani 1 1 d .
H27 H -0.1966 0.9173 0.3273 0.023 Uiso 1 1 calc R
C28 C -0.0576(3) 0.91989(16) 0.39880(6) 0.0204(3) Uani 1 1 d .
C29 C 0.0900(3) 0.86266(17) 0.43035(6) 0.0211(3) Uani 1 1 d .
H29 H 0.1116 0.8868 0.4647 0.025 Uiso 1 1 calc R
C30 C 0.2050(3) 0.77069(17) 0.41164(6) 0.0198(3) Uani 1 1 d .
H30 H 0.3053 0.7324 0.4334 0.024 Uiso 1 1 calc R
C31 C 0.3553(3) 0.54547(16) 0.37789(6) 0.0179(3) Uani 1 1 d .
C32 C 0.5769(3) 0.55768(16) 0.40127(6) 0.0192(3) Uani 1 1 d .
H32 H 0.6928 0.6275 0.3943 0.023 Uiso 1 1 calc R
C33 C 0.6282(3) 0.46771(17) 0.43482(6) 0.0199(3) Uani 1 1 d .
H33 H 0.7793 0.4758 0.4508 0.024 Uiso 1 1 calc R
C34 C 0.4578(3) 0.36550(16) 0.44504(6) 0.0188(3) Uani 1 1 d .
C35 C 0.2366(3) 0.35363(17) 0.42203(6) 0.0230(4) Uani 1 1 d .
H35 H 0.1202 0.2843 0.4292 0.028 Uiso 1 1 calc R
C36 C 0.1866(3) 0.44439(18) 0.38825(6) 0.0226(3) Uani 1 1 d .
H36 H 0.0354 0.4365 0.3723 0.027 Uiso 1 1 calc R
C37 C -0.3091(4) 1.0725(2) 0.38843(8) 0.0327(4) Uani 1 1 d .
H37A H -0.2268 1.1129 0.3621 0.049 Uiso 1 1 calc R
H37B H -0.3650 1.1397 0.4074 0.049 Uiso 1 1 calc R
H37C H -0.4388 1.0056 0.3738 0.049 Uiso 1 1 calc R
C38 C 0.3540(4) 0.1767(2) 0.48940(8) 0.0374(5) Uani 1 1 d .
H38A H 0.2369 0.2135 0.5048 0.056 Uiso 1 1 calc R
H38B H 0.4220 0.1206 0.5123 0.056 Uiso 1 1 calc R
H38C H 0.2840 0.1246 0.4591 0.056 Uiso 1 1 calc R
Cl91 Cl 0.03838(8) 0.01563(4) 0.237812(17) 0.02962(13) Uani 1 1 d .
C91 C -0.0836(3) 0.14989(17) 0.21822(6) 0.0222(3) Uani 1 1 d .
H91 H -0.1038 0.1454 0.1813 0.027 Uiso 1 1 calc R
Cl92 Cl -0.35469(8) 0.14286(5) 0.239264(18) 0.03420(14) Uani 1 1 d .
Cl93 Cl 0.10069(9) 0.29797(5) 0.23962(2) 0.04058(15) Uani 1 1 d .

loop_
_atom_site_aniso_label
_atom_site_aniso_U_11
_atom_site_aniso_U_22
_atom_site_aniso_U_33
_atom_site_aniso_U_23
_atom_site_aniso_U_13
_atom_site_aniso_U_12
O1 0.0273(7) 0.0258(6) 0.0289(6) -0.0012(5) 0.0069(5) 0.0147(5)
N1 0.0148(7) 0.0216(7) 0.0202(6) -0.0004(5) 0.0034(5) 0.0083(5)
C1 0.0145(8) 0.0207(8) 0.0228(8) 0.0021(6) 0.0033(6) 0.0090(6)
O2 0.0272(7) 0.0213(6) 0.0237(6) 0.0059(5) 0.0021(5) 0.0059(5)
N2 0.0158(7) 0.0198(7) 0.0200(6) 0.0030(5) 0.0047(5) 0.0085(5)
C2 0.0141(8) 0.0229(8) 0.0262(8) -0.0017(6) 0.0048(6) 0.0112(6)
N3 0.0125(6) 0.0169(6) 0.0194(6) 0.0015(5) 0.0035(5) 0.0073(5)
C3 0.0161(8) 0.0247(8) 0.0207(8) -0.0027(6) 0.0060(6) 0.0090(7)
N4 0.0121(6) 0.0186(7) 0.0205(7) 0.0015(5) 0.0028(5) 0.0075(5)
C4 0.0171(8) 0.0215(8) 0.0219(8) 0.0055(6) 0.0014(6) 0.0104(6)
N5 0.0197(7) 0.0228(7) 0.0193(6) 0.0045(5) 0.0067(5) 0.0111(6)
C5 0.0180(8) 0.0211(8) 0.0248(8) 0.0036(6) 0.0039(6) 0.0120(7)
C6 0.0154(8) 0.0224(8) 0.0206(7) 0.0019(6) 0.0049(6) 0.0098(6)
C7 0.0131(7) 0.0159(7) 0.0203(8) 0.0012(6) 0.0030(6) 0.0066(6)
C8 0.0118(7) 0.0171(7) 0.0192(7) 0.0005(6) 0.0026(6) 0.0057(6)
C9 0.0112(7) 0.0165(7) 0.0194(7) 0.0000(6) 0.0018(6) 0.0044(6)
C10 0.0122(7) 0.0160(7) 0.0196(7) -0.0008(6) 0.0028(6) 0.0057(6)
C11 0.0109(7) 0.0154(7) 0.0204(7) -0.0003(6) 0.0017(6) 0.0046(6)
C12 0.0119(7) 0.0154(7) 0.0189(7) 0.0008(6) 0.0033(6) 0.0053(6)
C13 0.0124(7) 0.0157(7) 0.0190(7) 0.0007(6) 0.0024(6) 0.0052(6)
C14 0.0109(7) 0.0176(7) 0.0210(7) 0.0007(6) 0.0025(6) 0.0056(6)
C15 0.0150(8) 0.0220(8) 0.0225(8) 0.0034(6) 0.0020(6) 0.0092(6)
C16 0.0160(8) 0.0208(8) 0.0204(7) 0.0029(6) 0.0011(6) 0.0079(6)
C17 0.0145(8) 0.0174(7) 0.0189(7) -0.0004(6) 0.0017(6) 0.0039(6)
C18 0.0136(7) 0.0190(8) 0.0206(7) 0.0011(6) 0.0034(6) 0.0080(6)
C19 0.0121(7) 0.0216(8) 0.0166(7) -0.0004(6) 0.0014(6) 0.0045(6)
C20 0.0140(7) 0.0208(8) 0.0181(7) 0.0026(6) 0.0017(6) 0.0058(6)
C21 0.0132(7) 0.0202(8) 0.0200(7) 0.0005(6) 0.0021(6) 0.0071(6)
C22 0.0119(7) 0.0215(8) 0.0179(7) -0.0001(6) 0.0034(6) 0.0031(6)
C23 0.0192(8) 0.0168(8) 0.0218(8) 0.0018(6) 0.0030(6) 0.0049(6)
C24 0.0187(8) 0.0179(8) 0.0208(7) -0.0023(6) 0.0018(6) 0.0069(6)
C25 0.0132(7) 0.0199(8) 0.0212(8) 0.0024(6) 0.0056(6) 0.0051(6)
C26 0.0148(8) 0.0226(8) 0.0196(7) 0.0012(6) 0.0041(6) 0.0050(6)
C27 0.0127(8) 0.0228(8) 0.0239(8) 0.0034(6) 0.0042(6) 0.0057(6)
C28 0.0163(8) 0.0203(8) 0.0265(8) 0.0000(6) 0.0070(6) 0.0064(6)
C29 0.0209(8) 0.0228(8) 0.0204(8) -0.0010(6) 0.0047(6) 0.0052(7)
C30 0.0168(8) 0.0225(8) 0.0210(8) 0.0025(6) 0.0031(6) 0.0058(6)
C31 0.0188(8) 0.0201(8) 0.0179(7) 0.0029(6) 0.0067(6) 0.0085(6)
C32 0.0162(8) 0.0206(8) 0.0222(8) 0.0026(6) 0.0067(6) 0.0040(6)
C33 0.0147(8) 0.0244(8) 0.0220(8) 0.0013(6) 0.0034(6) 0.0068(6)
C34 0.0210(8) 0.0198(8) 0.0180(7) 0.0013(6) 0.0050(6) 0.0085(6)
C35 0.0192(9) 0.0239(8) 0.0268(8) 0.0055(7) 0.0070(7) 0.0028(7)
C36 0.0154(8) 0.0280(9) 0.0251(8) 0.0031(7) 0.0026(6) 0.0053(7)
C37 0.0315(10) 0.0324(10) 0.0395(10) -0.0007(8) 0.0039(8) 0.0209(8)
C38 0.0409(12) 0.0289(10) 0.0367(10) 0.0149(8) -0.0060(9) -0.0053(9)
Cl91 0.0236(2) 0.0293(2) 0.0407(3) 0.01468(18) 0.00909(18) 0.01179(18)
C91 0.0193(8) 0.0242(8) 0.0244(8) 0.0029(6) 0.0030(6) 0.0067(7)
Cl92 0.0234(2) 0.0447(3) 0.0408(3) 0.0076(2) 0.01387(19) 0.0159(2)
Cl93 0.0310(3) 0.0261(2) 0.0602(3) -0.0017(2) -0.0089(2) 0.00294(19)

loop_
_atom_type_symbol
_atom_type_description
_atom_type_scat_dispersion_real
_atom_type_scat_dispersion_imag
_atom_type_scat_source
C C 0.0181 0.0091 'International Tables Vol C Tables 4.2.6.8 and 6.1.1.4'
H H 0.0000 0.0000 'International Tables Vol C Tables 4.2.6.8 and 6.1.1.4'
N N 0.0311 0.0180 'International Tables Vol C Tables 4.2.6.8 and 6.1.1.4'
Cl Cl 0.3639 0.7018 'International Tables Vol C Tables 4.2.6.8 and 6.1.1.4'
O O 0.0492 0.0322 'International Tables Vol C Tables 4.2.6.8 and 6.1.1.4'

loop_
_geom_angle_atom_site_label_1
_geom_angle_atom_site_label_2
_geom_angle_atom_site_label_3
_geom_angle
C28 O1 C37 116.56(14)
C3 N1 C9 117.66(14)
C2 C1 C10 119.37(15)
C2 C1 H1 120.3
C10 C1 H1 120.3
C34 O2 C38 116.09(14)
C4 N2 C8 117.76(14)
C1 C2 C3 118.24(14)
C1 C2 H2 120.9
C3 C2 H2 120.9
C12 N3 C13 116.59(13)
N1 C3 C2 124.01(15)
N1 C3 H3 118.0
C2 C3 H3 118.0
C11 N4 C14 116.56(13)
N2 C4 C5 123.96(15)
N2 C4 H4 118.0
C5 C4 H4 118.0
C22 N5 C25 124.40(14)
C22 N5 C31 118.11(13)
C25 N5 C31 116.36(13)
C6 C5 C4 117.86(15)
C6 C5 H5 121.1
C4 C5 H5 121.1
C5 C6 C7 119.73(15)
C5 C6 H6 120.1
C7 C6 H6 120.1
C6 C7 C8 118.30(14)
C6 C7 C12 120.69(14)
C8 C7 C12 121.01(14)
N2 C8 C7 122.39(14)
N2 C8 C9 117.90(14)
C7 C8 C9 119.70(14)
N1 C9 C10 122.51(14)
N1 C9 C8 118.03(14)
C10 C9 C8 119.46(14)
C1 C10 C9 118.21(15)
C1 C10 C11 120.74(14)
C9 C10 C11 121.05(14)
N4 C11 C12 122.01(14)
N4 C11 C10 118.51(14)
C12 C11 C10 119.48(14)
N3 C12 C11 122.13(14)
N3 C12 C7 118.71(14)
C11 C12 C7 119.16(14)
N3 C13 C18 119.48(14)
N3 C13 C14 121.00(14)
C18 C13 C14 119.50(14)
N4 C14 C15 119.48(14)
N4 C14 C13 121.58(14)
C15 C14 C13 118.94(15)
C16 C15 C14 120.08(15)
C16 C15 H15 120.0
C14 C15 H15 120.0
C15 C16 C17 121.74(15)
C15 C16 H16 119.1
C17 C16 H16 119.1
C18 C17 C16 118.75(15)
C18 C17 C19 122.57(14)
C16 C17 C19 118.68(14)
C17 C18 C13 120.83(15)
C17 C18 H18 119.6
C13 C18 H18 119.6
C20 C19 C24 116.92(14)
C20 C19 C17 122.63(15)
C24 C19 C17 120.45(14)
C21 C20 C19 121.83(15)
C21 C20 H20 119.1
C19 C20 H20 119.1
C20 C21 C22 120.97(14)
C20 C21 H21 119.5
C22 C21 H21 119.5
N5 C22 C21 123.72(14)
N5 C22 C23 119.02(15)
C21 C22 C23 117.23(14)
C24 C23 C22 121.20(15)
C24 C23 H23 119.4
C22 C23 H23 119.4
C23 C24 C19 121.79(14)
C23 C24 H24 119.1
C19 C24 H24 119.1
C26 C25 C30 118.54(15)
C26 C25 N5 122.50(14)
C30 C25 N5 118.91(14)
C25 C26 C27 121.05(15)
C25 C26 H26 119.5
C27 C26 H26 119.5
C28 C27 C26 119.93(15)
C28 C27 H27 120.0
C26 C27 H27 120.0
O1 C28 C27 124.58(15)
O1 C28 C29 116.06(15)
C27 C28 C29 119.36(15)
C30 C29 C28 120.16(15)
C30 C29 H29 119.9
C28 C29 H29 119.9
C29 C30 C25 120.84(15)
C29 C30 H30 119.6
C25 C30 H30 119.6
C36 C31 C32 120.05(15)
C36 C31 N5 119.34(15)
C32 C31 N5 120.60(15)
C33 C32 C31 119.90(16)
C33 C32 H32 120.1
C31 C32 H32 120.1
C32 C33 C34 119.93(15)
C32 C33 H33 120.0
C34 C33 H33 120.0
O2 C34 C35 124.33(16)
O2 C34 C33 115.39(15)
C35 C34 C33 120.27(15)
C34 C35 C36 119.44(16)
C34 C35 H35 120.3
C36 C35 H35 120.3
C31 C36 C35 120.42(16)
C31 C36 H36 119.8
C35 C36 H36 119.8
O1 C37 H37A 109.5
O1 C37 H37B 109.5
H37A C37 H37B 109.5
O1 C37 H37C 109.5
H37A C37 H37C 109.5
H37B C37 H37C 109.5
O2 C38 H38A 109.5
O2 C38 H38B 109.5
H38A C38 H38B 109.5
O2 C38 H38C 109.5
H38A C38 H38C 109.5
H38B C38 H38C 109.5
Cl93 C91 Cl91 109.99(9)
Cl93 C91 Cl92 110.73(9)
Cl91 C91 Cl92 110.53(10)
Cl93 C91 H91 108.5
Cl91 C91 H91 108.5
Cl92 C91 H91 108.5

loop_
_geom_bond_atom_site_label_1
_geom_bond_atom_site_label_2
_geom_bond_distance
O1 C28 1.373(2)
O1 C37 1.429(2)
N1 C3 1.330(2)
N1 C9 1.350(2)
C1 C2 1.378(2)
C1 C10 1.397(2)
C1 H1 0.9500
O2 C34 1.371(2)
O2 C38 1.424(2)
N2 C4 1.331(2)
N2 C8 1.350(2)
C2 C3 1.396(2)
C2 H2 0.9500
N3 C12 1.332(2)
N3 C13 1.358(2)
C3 H3 0.9500
N4 C11 1.330(2)
N4 C14 1.354(2)
C4 C5 1.401(2)
C4 H4 0.9500
N5 C22 1.397(2)
N5 C25 1.427(2)
N5 C31 1.440(2)
C5 C6 1.377(2)
C5 H5 0.9500
C6 C7 1.394(2)
C6 H6 0.9500
C7 C8 1.404(2)
C7 C12 1.466(2)
C8 C9 1.471(2)
C9 C10 1.406(2)
C10 C11 1.463(2)
C11 C12 1.423(2)
C13 C18 1.418(2)
C13 C14 1.428(2)
C14 C15 1.418(2)
C15 C16 1.364(2)
C15 H15 0.9500
C16 C17 1.432(2)
C16 H16 0.9500
C17 C18 1.379(2)
C17 C19 1.479(2)
C18 H18 0.9500
C19 C20 1.402(2)
C19 C24 1.403(2)
C20 C21 1.387(2)
C20 H20 0.9500
C21 C22 1.405(2)
C21 H21 0.9500
C22 C23 1.411(2)
C23 C24 1.379(2)
C23 H23 0.9500
C24 H24 0.9500
C25 C26 1.386(2)
C25 C30 1.396(2)
C26 C27 1.396(2)
C26 H26 0.9500
C27 C28 1.388(2)
C27 H27 0.9500
C28 C29 1.397(2)
C29 C30 1.387(2)
C29 H29 0.9500
C30 H30 0.9500
C31 C36 1.380(2)
C31 C32 1.392(2)
C32 C33 1.388(2)
C32 H32 0.9500
C33 C34 1.393(2)
C33 H33 0.9500
C34 C35 1.387(2)
C35 C36 1.396(2)
C35 H35 0.9500
C36 H36 0.9500
C37 H37A 0.9800
C37 H37B 0.9800
C37 H37C 0.9800
C38 H38A 0.9800
C38 H38B 0.9800
C38 H38C 0.9800
Cl91 C91 1.7662(18)
C91 Cl93 1.7605(18)
C91 Cl92 1.7697(18)
C91 H91 1.0000

loop_
_geom_torsion_atom_site_label_1
_geom_torsion_atom_site_label_2
_geom_torsion_atom_site_label_3
_geom_torsion_atom_site_label_4
_geom_torsion
C10 C1 C2 C3 0.0(2)
C9 N1 C3 C2 0.0(2)
C1 C2 C3 N1 -0.1(3)
C8 N2 C4 C5 0.2(3)
N2 C4 C5 C6 0.3(3)
C4 C5 C6 C7 -0.5(2)
C5 C6 C7 C8 0.3(2)
C5 C6 C7 C12 -179.76(15)
C4 N2 C8 C7 -0.4(2)
C4 N2 C8 C9 179.28(14)
C6 C7 C8 N2 0.1(2)
C12 C7 C8 N2 -179.79(14)
C6 C7 C8 C9 -179.52(14)
C12 C7 C8 C9 0.6(2)
C3 N1 C9 C10 0.2(2)
C3 N1 C9 C8 179.66(14)
N2 C8 C9 N1 -1.4(2)
C7 C8 C9 N1 178.29(14)
N2 C8 C9 C10 178.12(14)
C7 C8 C9 C10 -2.2(2)
C2 C1 C10 C9 0.1(2)
C2 C1 C10 C11 179.78(15)
N1 C9 C10 C1 -0.3(2)
C8 C9 C10 C1 -179.72(14)
N1 C9 C10 C11 -179.90(14)
C8 C9 C10 C11 0.6(2)
C14 N4 C11 C12 1.7(2)
C14 N4 C11 C10 -178.15(13)
C1 C10 C11 N4 2.9(2)
C9 C10 C11 N4 -177.50(14)
C1 C10 C11 C12 -177.02(15)
C9 C10 C11 C12 2.6(2)
C13 N3 C12 C11 2.2(2)
C13 N3 C12 C7 -177.53(13)
N4 C11 C12 N3 -3.9(2)
C10 C11 C12 N3 176.02(14)
N4 C11 C12 C7 175.90(14)
C10 C11 C12 C7 -4.2(2)
C6 C7 C12 N3 2.5(2)
C8 C7 C12 N3 -177.56(14)
C6 C7 C12 C11 -177.22(15)
C8 C7 C12 C11 2.7(2)
C12 N3 C13 C18 -177.66(14)
C12 N3 C13 C14 1.1(2)
C11 N4 C14 C15 -179.04(14)
C11 N4 C14 C13 1.6(2)
N3 C13 C14 N4 -3.1(2)
C18 C13 C14 N4 175.60(14)
N3 C13 C14 C15 177.47(14)
C18 C13 C14 C15 -3.8(2)
N4 C14 C15 C16 -176.59(15)
C13 C14 C15 C16 2.8(2)
C14 C15 C16 C17 0.6(3)
C15 C16 C17 C18 -3.1(2)
C15 C16 C17 C19 176.50(15)
C16 C17 C18 C13 2.0(2)
C19 C17 C18 C13 -177.53(14)
N3 C13 C18 C17 -179.89(14)
C14 C13 C18 C17 1.3(2)
C18 C17 C19 C20 -33.9(2)
C16 C17 C19 C20 146.57(16)
C18 C17 C19 C24 147.23(16)
C16 C17 C19 C24 -32.3(2)
C24 C19 C20 C21 2.0(2)
C17 C19 C20 C21 -176.91(14)
C19 C20 C21 C22 -0.9(2)
C25 N5 C22 C21 8.4(2)
C31 N5 C22 C21 -158.95(15)
C25 N5 C22 C23 -173.53(15)
C31 N5 C22 C23 19.1(2)
C20 C21 C22 N5 176.68(15)
C20 C21 C22 C23 -1.4(2)
N5 C22 C23 C24 -175.63(15)
C21 C22 C23 C24 2.5(2)
C22 C23 C24 C19 -1.4(2)
C20 C19 C24 C23 -0.9(2)
C17 C19 C24 C23 178.09(15)
C22 N5 C25 C26 43.4(2)
C31 N5 C25 C26 -149.00(16)
C22 N5 C25 C30 -138.98(16)
C31 N5 C25 C30 28.6(2)
C30 C25 C26 C27 3.5(3)
N5 C25 C26 C27 -178.90(16)
C25 C26 C27 C28 -1.4(3)
C37 O1 C28 C27 -0.5(3)
C37 O1 C28 C29 179.76(16)
C26 C27 C28 O1 178.85(16)
C26 C27 C28 C29 -1.5(3)
O1 C28 C29 C30 -178.05(16)
C27 C28 C29 C30 2.2(3)
C28 C29 C30 C25 -0.1(3)
C26 C25 C30 C29 -2.7(3)
N5 C25 C30 C29 179.60(15)
C22 N5 C31 C36 -116.72(17)
C25 N5 C31 C36 74.9(2)
C22 N5 C31 C32 64.6(2)
C25 N5 C31 C32 -103.74(18)
C36 C31 C32 C33 0.3(2)
N5 C31 C32 C33 178.93(14)
C31 C32 C33 C34 0.0(2)
C38 O2 C34 C35 -2.2(2)
C38 O2 C34 C33 178.87(16)
C32 C33 C34 O2 178.62(14)
C32 C33 C34 C35 -0.4(2)
O2 C34 C35 C36 -178.39(15)
C33 C34 C35 C36 0.5(2)
C32 C31 C36 C35 -0.2(3)
N5 C31 C36 C35 -178.81(15)
C34 C35 C36 C31 -0.2(3)
